data_1568699
loop_
_publ_author_name
'Horiuchi, Sachio'
'Minemawari, Hiromi'
'Ishibashi, Shoji'

_publ_section_title
;
 Competition of polar and antipolar states hidden behind a variety of
 polarization switching modes in hydrogen-bonded molecular chains.
;
_journal_issue 6
_journal_name_full 'Materials horizons'
_journal_page_first 2149
_journal_page_last 2159
_journal_paper_doi 10.1039/d2mh01530g
_journal_volume 10
_journal_year 2023
_chemical_formula_moiety 'C7 H5 Cl N4'
_chemical_formula_sum 'C7 H5 Cl N4'
_chemical_formula_weight 180.60
_chemical_name_common CPHTZ
_chemical_name_systematic 5-(4-chlorophenyl)-1H-tetrazole
_space_group_crystal_system monoclinic
_space_group_IT_number 13
_space_group_name_Hall '-P 2yc'
_space_group_name_H-M_alt 'P 1 2/c 1'
_atom_sites_solution_hydrogens geom
_atom_sites_solution_primary direct
_atom_sites_solution_secondary difmap
_audit_update_record
;
2023-02-21 deposited with the CCDC.	2023-03-01 downloaded from the CCDC.
;
_cell_angle_alpha 90.0000
_cell_angle_beta 107.987(6)
_cell_angle_gamma 90.0000
_cell_formula_units_Z 4
_cell_length_a 9.457(3)
_cell_length_b 11.427(3)
_cell_length_c 7.298(2)
_cell_measurement_reflns_used 2045
_cell_measurement_temperature 295
_cell_measurement_theta_max 27.50
_cell_measurement_theta_min 3.40
_cell_volume 750.1(4)
_computing_cell_refinement 'CrystalClear-SM Expert 2.1 b29'
_computing_data_collection 'CrystalClear-SM Expert 2.1 b29 (Rigaku, 2013)'
_computing_data_reduction 'CrystalClear-SM Expert 2.1 b29'
_computing_molecular_graphics 'CrystalStructure 4.3'
_computing_publication_material 'CrystalStructure 4.3 (Rigaku, 2018)'
_computing_structure_refinement 'SHELXL Version 2018/3 (Sheldrick, 2008)'
_computing_structure_solution 'SIR92 (Altomare, et al., 1994)'
_diffrn_ambient_temperature 295
_diffrn_detector_area_resol_mean 5.814
_diffrn_measured_fraction_theta_full 0.989
_diffrn_measured_fraction_theta_max 0.986
_diffrn_measurement_device_type 'Rigaku XtaLAB P200'
_diffrn_measurement_method \w
_diffrn_radiation_type 'Mo K\a'
_diffrn_radiation_wavelength 0.71075
_diffrn_reflns_av_R_equivalents 0.0292
_diffrn_reflns_av_unetI/netI 0.0287
_diffrn_reflns_Laue_measured_fraction_full 0.989
_diffrn_reflns_Laue_measured_fraction_max 0.986
_diffrn_reflns_limit_h_max 12
_diffrn_reflns_limit_h_min -12
_diffrn_reflns_limit_k_max 14
_diffrn_reflns_limit_k_min -14
_diffrn_reflns_limit_l_max 9
_diffrn_reflns_limit_l_min -9
_diffrn_reflns_number 6603
_diffrn_reflns_point_group_measured_fraction_full 0.989
_diffrn_reflns_point_group_measured_fraction_max 0.986
_diffrn_reflns_theta_full 25.242
_diffrn_reflns_theta_max 27.629
_diffrn_reflns_theta_min 3.434
_diffrn_standards_number 0
_exptl_absorpt_coefficient_mu 0.447
_exptl_absorpt_correction_T_max 0.914
_exptl_absorpt_correction_T_min 0.840
_exptl_absorpt_correction_type numerical
_exptl_absorpt_process_details 'NUMABS (Rigaku, 1999)'
_exptl_crystal_colour colorless
_exptl_crystal_density_diffrn 1.599
_exptl_crystal_density_method 'not measured'
_exptl_crystal_description platelet
_exptl_crystal_F_000 368.00
_exptl_crystal_preparation ferroelectric-like
_exptl_crystal_recrystallization_method 'Re-crystallisation from solvent: methanol'
_exptl_crystal_size_max 0.350
_exptl_crystal_size_mid 0.300
_exptl_crystal_size_min 0.200
_refine_diff_density_max 0.30
_refine_diff_density_min -0.25
_refine_ls_extinction_coef 0.024(4)
_refine_ls_extinction_method SHELXL
_refine_ls_goodness_of_fit_ref 1.074
_refine_ls_hydrogen_treatment mixed
_refine_ls_number_parameters 122
_refine_ls_number_reflns 1728
_refine_ls_number_restraints 0
_refine_ls_R_factor_all 0.0447
_refine_ls_R_factor_gt 0.0399
_refine_ls_shift/su_max 0.000
_refine_ls_structure_factor_coef Fsqd
_refine_ls_weighting_details 'w = 1/[\s^2^(Fo^2^)+(0.0600P)^2^+0.1030P] where P=(Fo^2^+2Fc^2^)/3'
_refine_ls_weighting_scheme calc
_refine_ls_wR_factor_gt 0.1119
_refine_ls_wR_factor_ref 0.1168
_reflns_Friedel_coverage 0.000
_reflns_number_gt 1504
_reflns_number_total 1728
_reflns_threshold_expression F^2^>2.0\s(F^2^)
_cod_data_source_file d2mh01530g2.cif
_cod_data_source_block CPHTZ
_cod_depositor_comments 'Adding full bibliography for 1568697--1568703.cif.'
_cod_database_code 1568699

loop_
_space_group_symop_id
_space_group_symop_operation_xyz
1 +X,+Y,+Z
2 -X,+Y,1/2-Z
3 -X,-Y,-Z
4 +X,-Y,-1/2+Z

loop_
_atom_site_label
_atom_site_type_symbol
_atom_site_fract_x
_atom_site_fract_y
_atom_site_fract_z
_atom_site_U_iso_or_equiv
_atom_site_adp_type
_atom_site_occupancy
_atom_site_site_symmetry_order
_atom_site_calc_flag
_atom_site_refinement_flags_posn
_atom_site_refinement_flags_adp
_atom_site_refinement_flags_occupancy
_atom_site_disorder_assembly
_atom_site_disorder_group
Cl1 Cl 0.000000 0.42394(5) 0.250000 0.0508(2) Uani 1 2 d S T P . .
Cl2 Cl 0.500000 0.72523(5) 0.250000 0.0482(2) Uani 1 2 d S T P . .
N1 N 0.11056(16) -0.16708(11) 0.3489(2) 0.0366(3) Uani 1 1 d . . . . .
N2 N 0.06625(16) -0.27920(11) 0.3099(2) 0.0440(4) Uani 1 1 d . . . . .
N3 N 0.60590(15) 0.13437(11) 0.35918(19) 0.0365(3) Uani 1 1 d . . . . .
N4 N 0.56424(15) 0.02215(11) 0.3162(2) 0.0413(3) Uani 1 1 d . . . . .
C1 C 0.000000 -0.09841(18) 0.250000 0.0309(4) Uani 1 2 d S T P . .
C2 C 0.000000 0.03029(16) 0.250000 0.0279(4) Uani 1 2 d S T P . .
C3 C 0.12343(16) 0.09158(13) 0.3608(2) 0.0348(3) Uani 1 1 d . . . . .
H2 H 0.206627 0.050973 0.435140 0.042 Uiso 1 1 calc R U . . .
C4 C 0.12372(16) 0.21288(14) 0.3617(2) 0.0378(4) Uani 1 1 d . . . . .
H3 H 0.206414 0.253731 0.436720 0.045 Uiso 1 1 calc R U . . .
C5 C 0.000000 0.27253(17) 0.250000 0.0338(4) Uani 1 2 d S T P . .
C6 C 0.500000 0.20317(18) 0.250000 0.0302(4) Uani 1 2 d S T P . .
C7 C 0.500000 0.33179(16) 0.250000 0.0294(4) Uani 1 2 d S T P . .
C8 C 0.63082(16) 0.39297(14) 0.3311(2) 0.0379(4) Uani 1 1 d . . . . .
H5 H 0.718785 0.352332 0.387166 0.045 Uiso 1 1 calc R U . . .
C9 C 0.63178(18) 0.51396(14) 0.3296(2) 0.0411(4) Uani 1 1 d . . . . .
H6 H 0.720121 0.554907 0.381472 0.049 Uiso 1 1 calc R U . . .
C10 C 0.500000 0.57299(17) 0.250000 0.0329(4) Uani 1 2 d S T P . .
H1 H 0.181(4) -0.151(3) 0.422(5) 0.033(9) Uiso 0.5 1 d . . P . .
H4 H 0.676(4) 0.145(3) 0.445(5) 0.025(8) Uiso 0.5 1 d . . P . .

loop_
_atom_site_aniso_label
_atom_site_aniso_U_11
_atom_site_aniso_U_22
_atom_site_aniso_U_33
_atom_site_aniso_U_23
_atom_site_aniso_U_13
_atom_site_aniso_U_12
Cl1 0.0480(4) 0.0252(3) 0.0738(4) 0.000 0.0108(3) 0.000
Cl2 0.0608(4) 0.0255(3) 0.0515(4) 0.000 0.0074(3) 0.000
N1 0.0346(7) 0.0286(7) 0.0370(7) 0.0010(5) -0.0030(6) 0.0018(5)
N2 0.0443(8) 0.0285(7) 0.0465(7) 0.0013(5) -0.0047(6) 0.0028(6)
N3 0.0341(7) 0.0280(7) 0.0389(7) -0.0001(5) -0.0012(6) 0.0015(5)
N4 0.0393(7) 0.0273(6) 0.0462(7) 0.0019(5) -0.0032(6) 0.0015(5)
C1 0.0308(10) 0.0291(10) 0.0281(9) 0.000 0.0025(7) 0.000
C2 0.0284(10) 0.0256(10) 0.0271(9) 0.000 0.0046(7) 0.000
C3 0.0274(7) 0.0308(7) 0.0384(7) 0.0019(6) -0.0013(6) 0.0011(5)
C4 0.0309(8) 0.0322(7) 0.0430(8) -0.0022(6) 0.0007(6) -0.0045(6)
C5 0.0324(10) 0.0264(10) 0.0395(10) 0.000 0.0068(8) 0.000
C6 0.0304(10) 0.0278(9) 0.0294(9) 0.000 0.0050(7) 0.000
C7 0.0300(10) 0.0256(10) 0.0295(9) 0.000 0.0047(8) 0.000
C8 0.0285(7) 0.0320(7) 0.0446(8) -0.0005(6) -0.0011(6) 0.0013(6)
C9 0.0346(8) 0.0327(8) 0.0476(9) -0.0035(6) 0.0005(7) -0.0061(6)
C10 0.0382(11) 0.0266(10) 0.0298(9) 0.000 0.0048(8) 0.000

loop_
_atom_type_symbol
_atom_type_description
_atom_type_scat_dispersion_real
_atom_type_scat_dispersion_imag
_atom_type_scat_source
C C 0.0033 0.0016
;
International Tables for Crystallography
(Vol. C, Tables 4.2.6.8 and 6.1.1.4)
;
H H 0.0000 0.0000
;
International Tables for Crystallography
(Vol. C, Table 6.1.1.4)
;
Cl Cl 0.1484 0.1585
;
International Tables for Crystallography
(Vol. C, Tables 4.2.6.8 and 6.1.1.4)
;
N N 0.0061 0.0033
;
International Tables for Crystallography
(Vol. C, Tables 4.2.6.8 and 6.1.1.4)
;

loop_
_geom_angle_atom_site_label_1
_geom_angle_atom_site_label_2
_geom_angle_atom_site_label_3
_geom_angle
_geom_angle_site_symmetry_1
_geom_angle_site_symmetry_3
_geom_angle_publ_flag
C1 N1 N2 107.76(14) . . ?
C1 N1 H1 129(3) . . ?
N2 N1 H1 123(3) . . ?
N2 N2 N1 108.46(8) 2 . ?
C6 N3 N4 108.12(13) . . ?
C6 N3 H4 134(2) . . ?
N4 N3 H4 117(2) . . ?
N4 N4 N3 108.18(8) 2_655 . ?
N1 C1 N1 107.56(19) 2 . ?
N1 C1 C2 126.22(9) 2 . ?
N1 C1 C2 126.22(9) . . ?
C3 C2 C3 119.35(18) . 2 ?
C3 C2 C1 120.32(9) . . ?
C3 C2 C1 120.33(9) 2 . ?
C4 C3 C2 120.51(14) . . ?
C4 C3 H2 119.7 . . ?
C2 C3 H2 119.7 . . ?
C5 C4 C3 119.38(14) . . ?
C5 C4 H3 120.3 . . ?
C3 C4 H3 120.3 . . ?
C4 C5 C4 120.88(19) 2 . ?
C4 C5 Cl1 119.56(9) 2 . ?
C4 C5 Cl1 119.56(9) . . ?
N3 C6 N3 107.39(18) 2_655 . ?
N3 C6 C7 126.31(9) 2_655 . ?
N3 C6 C7 126.30(9) . . ?
C8 C7 C8 119.35(18) 2_655 . ?
C8 C7 C6 120.32(9) 2_655 . ?
C8 C7 C6 120.32(9) . . ?
C9 C8 C7 120.57(14) . . ?
C9 C8 H5 119.7 . . ?
C7 C8 H5 119.7 . . ?
C10 C9 C8 119.05(14) . . ?
C10 C9 H6 120.5 . . ?
C8 C9 H6 120.5 . . ?
C9 C10 C9 121.37(19) . 2_655 ?
C9 C10 Cl2 119.31(10) . . ?
C9 C10 Cl2 119.31(10) 2_655 . ?

loop_
_geom_bond_atom_site_label_1
_geom_bond_atom_site_label_2
_geom_bond_distance
_geom_bond_site_symmetry_2
_geom_bond_publ_flag
Cl1 C5 1.730(2) . ?
Cl2 C10 1.740(2) . ?
N1 C1 1.3281(18) . ?
N1 N2 1.3507(18) . ?
N1 H1 0.74(4) . ?
N2 N2 1.288(3) 2 ?
N3 C6 1.3278(18) . ?
N3 N4 1.3497(18) . ?
N3 H4 0.76(4) . ?
N4 N4 1.298(3) 2_655 ?
C1 C2 1.471(3) . ?
C2 C3 1.3871(17) . ?
C2 C3 1.3872(17) 2 ?
C3 C4 1.386(2) . ?
C3 H2 0.9300 . ?
C4 C5 1.3816(18) . ?
C4 H3 0.9300 . ?
C6 C7 1.470(3) . ?
C7 C8 1.3847(18) 2_655 ?
C7 C8 1.3847(18) . ?
C8 C9 1.383(2) . ?
C8 H5 0.9300 . ?
C9 C10 1.3779(19) . ?
C9 H6 0.9300 . ?

loop_
_geom_hbond_atom_site_label_D
_geom_hbond_atom_site_label_H
_geom_hbond_atom_site_label_A
_geom_hbond_site_symmetry_D
_geom_hbond_site_symmetry_H
_geom_hbond_site_symmetry_A
_geom_hbond_distance_DA
_geom_hbond_distance_DH
_geom_hbond_distance_HA
_geom_hbond_angle_DHA
_geom_hbond_publ_flag
N1 H1 N3 . . 3_656 2.8881(19) 0.74(3) 2.16(3) 170(4) no
N3 H4 N1 . . 3_656 2.8881(19) 0.76(3) 2.13(3) 171(4) no

loop_
_geom_torsion_atom_site_label_1
_geom_torsion_atom_site_label_2
_geom_torsion_atom_site_label_3
_geom_torsion_atom_site_label_4
_geom_torsion
_geom_torsion_site_symmetry_1
_geom_torsion_site_symmetry_2
_geom_torsion_site_symmetry_3
_geom_torsion_site_symmetry_4
_geom_torsion_publ_flag
C1 N1 N2 N2 0.5(2) . . . 2 ?
C6 N3 N4 N4 0.0(2) . . . 2_655 ?
N2 N1 C1 N1 -0.19(8) . . . 2 ?
N2 N1 C1 C2 179.81(8) . . . . ?
N1 C1 C2 C3 179.86(11) 2 . . . ?
N1 C1 C2 C3 -0.15(11) . . . . ?
N1 C1 C2 C3 -0.15(10) 2 . . 2 ?
N1 C1 C2 C3 179.85(10) . . . 2 ?
C3 C2 C3 C4 0.19(10) 2 . . . ?
C1 C2 C3 C4 -179.81(10) . . . . ?
C2 C3 C4 C5 -0.4(2) . . . . ?
C3 C4 C5 C4 0.19(10) . . . 2 ?
C3 C4 C5 Cl1 -179.81(10) . . . . ?
N4 N3 C6 N3 0.01(8) . . . 2_655 ?
N4 N3 C6 C7 -179.99(8) . . . . ?
N3 C6 C7 C8 16.98(11) 2_655 . . 2_655 ?
N3 C6 C7 C8 -163.02(11) . . . 2_655 ?
N3 C6 C7 C8 -163.02(11) 2_655 . . . ?
N3 C6 C7 C8 16.98(11) . . . . ?
C8 C7 C8 C9 -0.75(11) 2_655 . . . ?
C6 C7 C8 C9 179.25(11) . . . . ?
C7 C8 C9 C10 1.5(2) . . . . ?
C8 C9 C10 C9 -0.73(11) . . . 2_655 ?
C8 C9 C10 Cl2 179.27(11) . . . . ?
